data_2243297
loop_
_publ_author_name
'Chetioui, Souheyla'
'Bougueria, Hassiba'
'Brihi, Ouarda'
'Boutebdja, Mehdi'
'Bouroumane, Nadia'
'Merazig, Hocine'
'Touzani, Rachid'

_publ_section_title
;
 Crystal structure, characterization and Hirshfeld analysis of
 bis{(<i>E</i>)-1-[(2,4,6-tribromophenyl)diazenyl]naphthalen-2-olato}copper(II)
 dimethyl sulfoxide monosolvate
;
_journal_coeditor_code TX2018
_journal_issue 3
_journal_name_full 'Acta Crystallographica Section E'
_journal_page_first 382
_journal_page_last 386
_journal_paper_doi 10.1107/S2056989020001863
_journal_volume 76
_journal_year 2020
_chemical_compound_source 'synthesis as described'
_chemical_formula_iupac '[Cu (C16 H8 Br3 N2 O1)2], C2 H6 O S'
_chemical_formula_moiety 'C32 H16 Br6 Cu N4 O2, C2 H6 O S'
_chemical_formula_sum 'C34 H22 Br6 Cu N4 O3 S'
_chemical_formula_weight 1109.61
_chemical_name_systematic
;
Bis{(<i>E</i>)-1-[(2,4,6-tribromophenyl)diazenyl]naphthalen-2-olato}copper(II)
dimethyl sulfoxide monosolvate
;
_space_group_IT_number 14
_space_group_name_Hall '-P 2yn'
_space_group_name_H-M_alt 'P 1 21/n 1'
_symmetry_cell_setting monoclinic
_symmetry_space_group_name_Hall '-P 2yn'
_symmetry_space_group_name_H-M 'P 1 21/n 1'
_atom_sites_solution_hydrogens mixed
_atom_sites_solution_primary direct
_atom_sites_solution_secondary difmap
_audit_conform_dict_name cif_core.dic
_audit_conform_dict_version 2.4.3
_audit_creation_method 'WinGX routine CIF_UPDATE'
_cell_angle_alpha 90
_cell_angle_beta 92.491(6)
_cell_angle_gamma 90
_cell_formula_units_Z 4
_cell_length_a 8.9922(14)
_cell_length_b 16.461(3)
_cell_length_c 24.835(4)
_cell_measurement_reflns_used 3926
_cell_measurement_temperature 150
_cell_measurement_theta_max 20.37
_cell_measurement_theta_min 2.61
_cell_volume 3672.6(11)
_computing_cell_refinement 'SAINT (Bruker, 2012)'
_computing_data_collection 'APEX2 (Bruker, 2012)'
_computing_data_reduction 'SAINT (Bruker, 2012)'
_computing_molecular_graphics
;
ORTEP-3 for Windows (Farrugia, 2012)
;
_computing_publication_material
;
WinGX (Farrugia, 2012)
;
_computing_structure_refinement
;
SHELXL97 (Sheldrick, 2008)
;
_computing_structure_solution
;
SHELXS97 (Sheldrick, 2008)
;
_diffrn_ambient_temperature 150
_diffrn_detector 'CCD plate'
_diffrn_measured_fraction_theta_full 0.986
_diffrn_measured_fraction_theta_max 0.987
_diffrn_measurement_device '\k-geometry diffractometer'
_diffrn_measurement_device_type 'Bruker APEXII'
_diffrn_measurement_method '\f or \w oscillation scans'
_diffrn_radiation_monochromator graphite
_diffrn_radiation_probe x-ray
_diffrn_radiation_type MoK\a
_diffrn_radiation_wavelength 0.7107
_diffrn_reflns_av_R_equivalents 0.107
_diffrn_reflns_av_unetI/netI 0.0990
_diffrn_reflns_limit_h_max 10
_diffrn_reflns_limit_h_min -10
_diffrn_reflns_limit_k_max 19
_diffrn_reflns_limit_k_min -19
_diffrn_reflns_limit_l_max 22
_diffrn_reflns_limit_l_min -29
_diffrn_reflns_number 6872
_diffrn_reflns_reduction_process
;
;
_diffrn_reflns_theta_full 25.24
_diffrn_reflns_theta_max 25.68
_diffrn_reflns_theta_min 1.49
_diffrn_source 'sealed x-ray tube'
_exptl_absorpt_coefficient_mu 7.220
_exptl_absorpt_correction_T_max 1
_exptl_absorpt_correction_T_min 0.002
_exptl_absorpt_correction_type multi-scan
_exptl_absorpt_process_details
;
(SADABS; Bruker, 2012)
;
_exptl_crystal_colour Red
_exptl_crystal_density_diffrn 1.996
_exptl_crystal_density_method 'not measured'
_exptl_crystal_description needles
_exptl_crystal_F_000 2132
_exptl_crystal_size_max 0.1
_exptl_crystal_size_mid 0.09
_exptl_crystal_size_min 0.08
_refine_diff_density_max 0.680
_refine_diff_density_min -0.497
_refine_ls_extinction_method none
_refine_ls_goodness_of_fit_ref 0.924
_refine_ls_hydrogen_treatment constr
_refine_ls_matrix_type full
_refine_ls_number_parameters 446
_refine_ls_number_reflns 6872
_refine_ls_number_restraints 150
_refine_ls_restrained_S_all 0.915
_refine_ls_R_factor_all 0.1033
_refine_ls_R_factor_gt 0.0442
_refine_ls_shift/su_max 0.001
_refine_ls_shift/su_mean 0.000
_refine_ls_structure_factor_coef Fsqd
_refine_ls_weighting_details 'w=1/[\s^2^(Fo^2^)+(0.0347P)^2^] where P=(Fo^2^+2Fc^2^)/3'
_refine_ls_weighting_scheme calc
_refine_ls_wR_factor_gt 0.0844
_refine_ls_wR_factor_ref 0.0985
_reflns_number_gt 3962
_reflns_number_total 6872
_reflns_threshold_expression I>2\s(I)
_cod_data_source_file tx2018sup1.cif
_cod_data_source_block I
_cod_original_sg_symbol_H-M 'P 21/n'
_cod_database_code 2243297

loop_
_space_group_symop_id
_space_group_symop_operation_xyz
1 x,y,z
2 1/2-x,1/2+y,1/2-z
3 -x,-y,-z
4 1/2+x,1/2-y,1/2+z

loop_
_atom_site_aniso_label
_atom_site_aniso_U_11
_atom_site_aniso_U_22
_atom_site_aniso_U_33
_atom_site_aniso_U_12
_atom_site_aniso_U_13
_atom_site_aniso_U_23
Br1 0.0881(5) 0.0411(4) 0.0592(4) 0.0021(3) -0.0169(4) 0.0083(3)
Br3 0.0628(4) 0.0400(4) 0.0715(5) -0.0095(3) -0.0060(3) 0.0143(3)
Br2 0.0538(4) 0.0642(5) 0.0671(5) -0.0118(3) -0.0128(3) -0.0127(3)
Br4 0.0725(5) 0.0558(4) 0.0742(5) 0.0048(4) -0.0220(4) 0.0134(4)
Br5 0.0587(4) 0.0599(4) 0.0792(5) -0.0140(3) -0.0254(3) 0.0007(4)
Br6 0.0620(4) 0.0381(4) 0.0674(5) -0.0064(3) 0.0115(3) 0.0044(3)
Cu1 0.0335(3) 0.0444(4) 0.0418(4) -0.0075(3) 0.0062(3) -0.0044(3)
S1A 0.129(4) 0.094(3) 0.200(5) -0.014(3) -0.055(3) 0.004(3)
S1B 0.088(6) 0.135(8) 0.094(6) -0.035(6) 0.009(5) -0.027(5)
O1 0.048(2) 0.055(3) 0.049(3) -0.015(2) 0.015(2) -0.013(2)
O2 0.041(2) 0.054(3) 0.048(3) -0.0173(19) 0.0059(19) -0.008(2)
N1 0.035(2) 0.041(3) 0.033(3) 0.002(2) 0.002(2) 0.004(2)
N2 0.033(2) 0.038(3) 0.037(3) -0.004(2) -0.001(2) 0.000(2)
N3 0.034(2) 0.039(3) 0.040(3) 0.003(2) 0.005(2) 0.003(2)
N4 0.034(2) 0.043(3) 0.041(3) -0.009(2) 0.006(2) -0.004(2)
C1 0.036(3) 0.038(3) 0.047(4) 0.008(2) -0.005(3) 0.000(3)
C2 0.050(3) 0.040(3) 0.055(4) 0.001(3) -0.012(3) -0.009(3)
O3 0.129(7) 0.242(10) 0.210(9) 0.053(7) -0.078(6) -0.082(8)
C3 0.068(4) 0.055(4) 0.049(4) 0.011(3) -0.013(3) -0.014(3)
C4 0.054(3) 0.053(4) 0.048(3) 0.022(3) -0.006(3) -0.005(3)
C5 0.087(5) 0.086(5) 0.045(4) 0.023(4) -0.005(4) 0.000(4)
C6 0.093(5) 0.105(6) 0.043(4) 0.027(4) 0.021(4) 0.015(4)
C7 0.066(4) 0.094(6) 0.059(4) 0.014(4) 0.018(3) 0.027(4)
C8 0.054(4) 0.059(4) 0.048(4) 0.010(3) 0.007(3) 0.015(3)
C9 0.044(3) 0.043(3) 0.042(3) 0.014(3) 0.005(2) 0.000(3)
C10 0.036(3) 0.037(3) 0.037(3) 0.004(2) 0.001(2) -0.002(3)
C11 0.037(3) 0.029(3) 0.036(3) 0.000(2) 0.008(3) -0.001(3)
C12 0.035(3) 0.039(3) 0.043(3) 0.002(3) 0.005(3) -0.001(3)
C13 0.040(3) 0.034(3) 0.047(4) -0.002(3) 0.005(3) 0.001(3)
C14 0.030(3) 0.043(4) 0.047(4) -0.004(3) 0.002(3) -0.011(3)
C15 0.032(3) 0.043(4) 0.045(4) -0.001(3) 0.001(3) 0.005(3)
C16 0.035(3) 0.030(3) 0.044(4) 0.000(2) 0.007(3) 0.004(3)
C17 0.034(3) 0.045(3) 0.040(3) 0.002(2) 0.004(3) -0.002(3)
C18 0.044(3) 0.061(4) 0.050(4) -0.019(3) -0.005(3) -0.006(3)
C19 0.053(4) 0.080(5) 0.040(3) 0.000(3) -0.007(3) -0.014(3)
C20 0.044(3) 0.075(4) 0.037(3) 0.010(3) -0.004(3) 0.003(3)
C21 0.061(4) 0.106(6) 0.038(4) 0.010(4) -0.001(3) 0.000(4)
C22 0.066(4) 0.118(6) 0.045(4) 0.016(4) 0.012(3) 0.012(4)
C23 0.060(4) 0.088(5) 0.063(4) -0.001(4) 0.018(3) 0.021(4)
C24 0.051(3) 0.065(4) 0.044(3) -0.002(3) 0.006(3) 0.011(3)
C25 0.039(3) 0.050(3) 0.034(3) 0.009(2) 0.002(2) 0.009(2)
C26 0.034(3) 0.042(3) 0.040(3) 0.002(2) 0.000(2) 0.001(3)
C27 0.025(3) 0.035(3) 0.037(3) -0.001(2) 0.005(2) -0.004(3)
C28 0.040(3) 0.043(4) 0.039(3) 0.000(3) 0.002(3) 0.001(3)
C29 0.041(3) 0.034(3) 0.059(4) -0.005(3) -0.003(3) 0.005(3)
C30 0.031(3) 0.043(4) 0.050(4) -0.005(3) -0.003(3) -0.001(3)
C31 0.036(3) 0.041(4) 0.049(4) 0.005(3) 0.002(3) 0.006(3)
C32 0.035(3) 0.033(3) 0.043(4) -0.006(2) 0.012(3) -0.001(3)
C33 0.138(8) 0.360(16) 0.101(6) -0.016(9) -0.006(6) 0.040(8)
C34 0.138(8) 0.360(16) 0.101(6) -0.016(9) -0.006(6) 0.040(8)

loop_
_atom_site_type_symbol
_atom_site_label
_atom_site_fract_x
_atom_site_fract_y
_atom_site_fract_z
_atom_site_U_iso_or_equiv
_atom_site_thermal_displace_type
_atom_site_calc_flag
_atom_site_refinement_flags
_atom_site_occupancy
_atom_site_disorder_assembly
_atom_site_disorder_group
Br Br1 0.68982(8) 0.64876(4) 0.67162(3) 0.0634(3) Uani d . 1.000 . .
Br Br3 0.75391(7) 0.35743(4) 0.79468(3) 0.0584(3) Uani d . 1.000 . .
Br Br2 1.09066(7) 0.63332(4) 0.84994(3) 0.0622(3) Uani d . 1.000 . .
Br Br4 0.21948(8) 0.19770(4) 0.78635(3) 0.0682(3) Uani d . 1.000 . .
Br Br5 -0.21658(7) 0.22247(4) 0.61830(3) 0.0668(3) Uani d . 1.000 . .
Br Br6 0.11254(7) 0.49832(4) 0.68081(3) 0.0556(3) Uani d . 1.000 . .
Cu Cu1 0.43783(7) 0.42742(4) 0.73579(3) 0.0398(2) Uani d . 1.000 . .
S S1A 0.0722(6) 0.2091(3) 0.4460(2) 0.143(2) Uani d P 0.700 A 1
S S1B 0.0869(10) 0.2867(7) 0.4489(3) 0.106(4) Uani d P 0.300 A 2
O O1 0.4041(4) 0.3614(2) 0.67460(16) 0.0503(16) Uani d . 1.000 . .
O O2 0.4641(4) 0.4941(2) 0.79752(15) 0.0476(16) Uani d . 1.000 . .
N N1 0.6600(5) 0.4629(3) 0.65494(18) 0.0363(16) Uani d . 1.000 . .
N N2 0.6228(4) 0.4666(3) 0.70433(18) 0.0361(16) Uani d . 1.000 . .
N N3 0.2087(5) 0.3883(3) 0.81332(19) 0.0376(16) Uani d . 1.000 . .
N N4 0.2530(5) 0.3849(3) 0.76505(18) 0.0392(16) Uani d . 1.000 . .
C C1 0.4550(6) 0.3729(3) 0.6277(2) 0.0405(19) Uani d U 1.000 . .
C C2 0.3861(7) 0.3291(3) 0.5833(2) 0.0488(19) Uani d U 1.000 . .
O O3 0.2245(10) 0.2383(6) 0.4445(4) 0.196(5) Uani d . 1.000 . .
C C3 0.4328(7) 0.3361(4) 0.5333(3) 0.058(2) Uani d U 1.000 . .
C C4 0.5546(7) 0.3879(4) 0.5212(2) 0.0519(19) Uani d U 1.000 . .
C C5 0.6008(9) 0.3970(5) 0.4671(3) 0.073(3) Uani d U 1.000 . .
C C6 0.7130(9) 0.4461(5) 0.4561(3) 0.080(3) Uani d U 1.000 . .
C C7 0.7873(8) 0.4909(5) 0.4968(3) 0.073(3) Uani d U 1.000 . .
C C8 0.7460(7) 0.4844(4) 0.5492(3) 0.054(2) Uani d U 1.000 . .
C C9 0.6276(6) 0.4321(3) 0.5625(2) 0.0429(17) Uani d U 1.000 . .
C C10 0.5789(6) 0.4237(3) 0.6167(2) 0.0367(17) Uani d U 1.000 . .
C C11 0.7300(5) 0.5077(3) 0.7382(2) 0.0338(17) Uani d . 1.000 . .
C C12 0.7737(6) 0.5880(3) 0.7296(2) 0.0389(17) Uani d . 1.000 . .
C C13 0.8781(6) 0.6257(3) 0.7630(2) 0.0402(19) Uani d . 1.000 . .
C C14 0.9417(5) 0.5829(3) 0.8053(2) 0.040(2) Uani d . 1.000 . .
C C15 0.9040(6) 0.5040(3) 0.8157(2) 0.040(2) Uani d . 1.000 . .
C C16 0.7988(6) 0.4679(3) 0.7821(2) 0.0362(19) Uani d . 1.000 . .
C C17 0.4038(6) 0.4840(3) 0.8433(2) 0.0396(17) Uani d U 1.000 . .
C C18 0.4594(6) 0.5313(4) 0.8881(2) 0.052(2) Uani d U 1.000 . .
C C19 0.4018(7) 0.5260(4) 0.9369(2) 0.058(2) Uani d U 1.000 . .
C C20 0.2835(7) 0.4719(4) 0.9478(2) 0.0522(19) Uani d U 1.000 . .
C C21 0.2258(8) 0.4674(5) 0.9997(3) 0.068(3) Uani d U 1.000 . .
C C22 0.1132(8) 0.4155(5) 1.0092(3) 0.076(3) Uani d U 1.000 . .
C C23 0.0535(8) 0.3669(4) 0.9673(3) 0.070(3) Uani d U 1.000 . .
C C24 0.1069(6) 0.3707(4) 0.9164(2) 0.0532(19) Uani d U 1.000 . .
C C25 0.2235(6) 0.4237(3) 0.9057(2) 0.0410(17) Uani d U 1.000 . .
C C26 0.2843(6) 0.4301(3) 0.8526(2) 0.0387(17) Uani d U 1.000 . .
C C27 0.1469(5) 0.3441(3) 0.7299(2) 0.0322(17) Uani d . 1.000 . .
C C28 0.1148(6) 0.2620(3) 0.7347(2) 0.0407(19) Uani d . 1.000 . .
C C29 0.0094(6) 0.2240(3) 0.7011(2) 0.0448(19) Uani d . 1.000 . .
C C30 -0.0631(6) 0.2696(3) 0.6626(2) 0.042(2) Uani d . 1.000 . .
C C31 -0.0334(6) 0.3514(3) 0.6555(2) 0.042(2) Uani d . 1.000 . .
C C32 0.0720(6) 0.3857(3) 0.6896(2) 0.0367(19) Uani d . 1.000 . .
C C33 -0.0284(15) 0.2589(10) 0.3984(5) 0.200(6) Uani d . 1.000 . .
C C34 -0.0043(14) 0.2544(10) 0.4988(5) 0.200(6) Uani d . 1.000 . .
H H2 0.30478 0.29405 0.58977 0.0590 Uiso c R 1.000 . .
H H3 0.38413 0.30595 0.50504 0.0690 Uiso c R 1.000 . .
H H5 0.55076 0.36773 0.43872 0.0870 Uiso c R 1.000 . .
H H6 0.74307 0.45080 0.42002 0.0960 Uiso c R 1.000 . .
H H7 0.86667 0.52600 0.48811 0.0870 Uiso c R 1.000 . .
H H8 0.79692 0.51502 0.57667 0.0640 Uiso c R 1.000 . .
H H13 0.90576 0.68054 0.75686 0.0480 Uiso c R 1.000 . .
H H15 0.94936 0.47532 0.84525 0.0480 Uiso c R 1.000 . .
H H18 0.53963 0.56771 0.88306 0.0620 Uiso c R 1.000 . .
H H19 0.44135 0.55961 0.96518 0.0700 Uiso c R 1.000 . .
H H21 0.26601 0.50069 1.02799 0.0820 Uiso c R 1.000 . .
H H22 0.07469 0.41203 1.04410 0.0910 Uiso c R 1.000 . .
H H23 -0.02548 0.33062 0.97419 0.0840 Uiso c R 1.000 . .
H H24 0.06465 0.33737 0.88855 0.0640 Uiso c R 1.000 . .
H H29 -0.01156 0.16772 0.70477 0.0540 Uiso c R 1.000 . .
H H31 -0.08421 0.38228 0.62809 0.0500 Uiso c R 1.000 . .
H H33A -0.12104 0.22926 0.38991 0.3000 Uiso d RP 0.700 A 1
H H33B 0.02909 0.26326 0.36591 0.3000 Uiso d RP 0.700 A 1
H H33C -0.05193 0.31341 0.41141 0.3000 Uiso d RP 0.700 A 1
H H33D 0.00672 0.20810 0.38277 0.3000 Uiso c GRP 0.300 A 2
H H33E -0.03207 0.30141 0.37076 0.3000 Uiso c GRP 0.300 A 2
H H33F -0.12823 0.25070 0.41182 0.3000 Uiso c GRP 0.300 A 2
H H34A -0.11277 0.24820 0.49574 0.3000 Uiso d RP 0.700 A 1
H H34B 0.02109 0.31232 0.49901 0.3000 Uiso d RP 0.700 A 1
H H34C 0.03409 0.22918 0.53228 0.3000 Uiso d RP 0.700 A 1
H H34D -0.10002 0.23211 0.48539 0.3000 Uiso d RP 0.300 A 2
H H34E 0.05313 0.21196 0.51788 0.3000 Uiso d RP 0.300 A 2
H H34F -0.02185 0.29956 0.52342 0.3000 Uiso d RP 0.300 A 2

loop_
_atom_type_symbol
_atom_type_description
_atom_type_scat_dispersion_real
_atom_type_scat_dispersion_imag
_atom_type_scat_source
C C 0.0033 0.0016 ' International Tables Vol C Tables 4.2.6.8 and 6.1.1.4'
H H 0.0000 0.0000 ' International Tables Vol C Tables 4.2.6.8 and 6.1.1.4'
Br Br -0.2901 2.4595 ' International Tables Vol C Tables 4.2.6.8 and 6.1.1.4'
Cu Cu 0.3201 1.2651 ' International Tables Vol C Tables 4.2.6.8 and 6.1.1.4'
N N 0.0061 0.0033 ' International Tables Vol C Tables 4.2.6.8 and 6.1.1.4'
O O 0.0106 0.0060 ' International Tables Vol C Tables 4.2.6.8 and 6.1.1.4'
S S 0.1246 0.1234 ' International Tables Vol C Tables 4.2.6.8 and 6.1.1.4'

loop_
_geom_angle_atom_site_label_1
_geom_angle_atom_site_label_2
_geom_angle_atom_site_label_3
_geom_angle_site_symmetry_1
_geom_angle_site_symmetry_2
_geom_angle_site_symmetry_3
_geom_angle
_geom_angle_publ_flag
O1 Cu1 O2 . . . 177.90(16) yes
O1 Cu1 N2 . . . 88.75(18) yes
O1 Cu1 N4 . . . 89.07(18) yes
O2 Cu1 N2 . . . 93.06(17) yes
O2 Cu1 N4 . . . 89.13(18) yes
N2 Cu1 N4 . . . 177.8(2) yes
C33 S1A C34 . . . 96.1(7) yes
O3 S1A C33 . . . 107.5(7) yes
O3 S1A C34 . . . 106.9(7) yes
O3 S1B C34 . . . 109.6(9) yes
O3 S1B C33 . . . 107.1(9) yes
C33 S1B C34 . . . 99.7(8) yes
Cu1 O1 C1 . . . 126.6(3) yes
Cu1 O2 C17 . . . 126.6(3) yes
N2 N1 C10 . . . 122.9(5) yes
Cu1 N2 C11 . . . 118.8(3) yes
Cu1 N2 N1 . . . 128.3(3) yes
N1 N2 C11 . . . 112.9(4) yes
N4 N3 C26 . . . 122.0(5) yes
Cu1 N4 N3 . . . 129.1(4) yes
Cu1 N4 C27 . . . 119.5(3) yes
N3 N4 C27 . . . 111.4(4) yes
O1 C1 C10 . . . 124.9(5) yes
O1 C1 C2 . . . 117.6(5) yes
C2 C1 C10 . . . 117.5(5) no
C1 C2 C3 . . . 122.0(5) no
C2 C3 C4 . . . 121.5(6) no
C5 C4 C9 . . . 119.2(6) no
C3 C4 C9 . . . 119.7(5) no
C3 C4 C5 . . . 121.1(6) no
C4 C5 C6 . . . 120.7(7) no
C5 C6 C7 . . . 121.0(7) no
C6 C7 C8 . . . 120.3(7) no
C7 C8 C9 . . . 120.3(6) no
C4 C9 C10 . . . 118.9(5) no
C4 C9 C8 . . . 118.6(5) no
C8 C9 C10 . . . 122.5(5) no
C1 C10 C9 . . . 120.4(5) no
N1 C10 C1 . . . 123.5(5) yes
N1 C10 C9 . . . 116.0(5) yes
N2 C11 C16 . . . 120.4(4) yes
C12 C11 C16 . . . 116.5(4) no
N2 C11 C12 . . . 123.2(5) yes
C11 C12 C13 . . . 121.6(5) no
Br1 C12 C11 . . . 120.9(4) yes
Br1 C12 C13 . . . 117.5(4) yes
C12 C13 C14 . . . 118.9(5) no
Br2 C14 C13 . . . 119.0(4) yes
Br2 C14 C15 . . . 118.7(4) yes
C13 C14 C15 . . . 122.3(5) no
C14 C15 C16 . . . 117.8(5) no
C11 C16 C15 . . . 123.0(5) no
Br3 C16 C11 . . . 119.4(4) yes
Br3 C16 C15 . . . 117.6(4) yes
O2 C17 C18 . . . 118.0(5) yes
O2 C17 C26 . . . 125.0(5) yes
C18 C17 C26 . . . 117.1(5) no
C17 C18 C19 . . . 122.1(5) no
C18 C19 C20 . . . 122.3(5) no
C19 C20 C25 . . . 118.6(5) no
C19 C20 C21 . . . 120.9(6) no
C21 C20 C25 . . . 120.4(6) no
C20 C21 C22 . . . 120.0(7) no
C21 C22 C23 . . . 119.8(7) no
C22 C23 C24 . . . 121.3(6) no
C23 C24 C25 . . . 119.9(5) no
C20 C25 C26 . . . 119.2(5) no
C20 C25 C24 . . . 118.6(5) no
C24 C25 C26 . . . 122.2(5) no
C17 C26 C25 . . . 120.7(4) no
N3 C26 C17 . . . 124.1(5) yes
N3 C26 C25 . . . 114.9(5) yes
N4 C27 C32 . . . 120.4(5) yes
C28 C27 C32 . . . 117.0(5) no
N4 C27 C28 . . . 122.7(4) yes
C27 C28 C29 . . . 121.8(5) no
Br4 C28 C27 . . . 120.4(4) yes
Br4 C28 C29 . . . 117.7(4) yes
C28 C29 C30 . . . 118.0(5) no
Br5 C30 C29 . . . 119.8(4) yes
Br5 C30 C31 . . . 117.6(4) yes
C29 C30 C31 . . . 122.5(5) no
C30 C31 C32 . . . 117.1(5) no
C27 C32 C31 . . . 123.6(5) no
Br6 C32 C27 . . . 118.8(4) yes
Br6 C32 C31 . . . 117.6(4) yes
C1 C2 H2 . . . 119.00 no
C3 C2 H2 . . . 119.00 no
C2 C3 H3 . . . 119.00 no
C4 C3 H3 . . . 119.00 no
C6 C5 H5 . . . 120.00 no
C4 C5 H5 . . . 120.00 no
C5 C6 H6 . . . 120.00 no
C7 C6 H6 . . . 119.00 no
C8 C7 H7 . . . 120.00 no
C6 C7 H7 . . . 120.00 no
C7 C8 H8 . . . 120.00 no
C9 C8 H8 . . . 120.00 no
C12 C13 H13 . . . 121.00 no
C14 C13 H13 . . . 121.00 no
C16 C15 H15 . . . 121.00 no
C14 C15 H15 . . . 121.00 no
C17 C18 H18 . . . 119.00 no
C19 C18 H18 . . . 119.00 no
C18 C19 H19 . . . 119.00 no
C20 C19 H19 . . . 119.00 no
C22 C21 H21 . . . 120.00 no
C20 C21 H21 . . . 120.00 no
C21 C22 H22 . . . 120.00 no
C23 C22 H22 . . . 120.00 no
C22 C23 H23 . . . 119.00 no
C24 C23 H23 . . . 119.00 no
C25 C24 H24 . . . 120.00 no
C23 C24 H24 . . . 120.00 no
C28 C29 H29 . . . 121.00 no
C30 C29 H29 . . . 121.00 no
C32 C31 H31 . . . 121.00 no
C30 C31 H31 . . . 121.00 no
S1A C33 H33A . . . 110.00 no
S1A C33 H33B . . . 109.00 no
S1A C33 H33C . . . 109.00 no
S1B C33 H33D . . . 109.00 no
S1B C33 H33E . . . 110.00 no
S1B C33 H33F . . . 109.00 no
H33A C33 H33B . . . 109.00 no
H33A C33 H33C . . . 109.00 no
H33B C33 H33C . . . 110.00 no
H33D C33 H33E . . . 109.00 no
H33D C33 H33F . . . 109.00 no
H33E C33 H33F . . . 109.00 no
S1A C34 H34A . . . 109.00 no
S1A C34 H34B . . . 109.00 no
S1A C34 H34C . . . 109.00 no
S1B C34 H34D . . . 109.00 no
S1B C34 H34E . . . 109.00 no
S1B C34 H34F . . . 109.00 no
H34A C34 H34B . . . 109.00 no
H34A C34 H34C . . . 110.00 no
H34B C34 H34C . . . 110.00 no
H34D C34 H34E . . . 110.00 no
H34D C34 H34F . . . 109.00 no
H34E C34 H34F . . . 110.00 no

loop_
_geom_bond_atom_site_label_1
_geom_bond_atom_site_label_2
_geom_bond_site_symmetry_1
_geom_bond_site_symmetry_2
_geom_bond_distance
_geom_bond_publ_flag
Br1 C12 . . 1.884(5) yes
Br3 C16 . . 1.892(5) yes
Br2 C14 . . 1.893(5) yes
Br4 C28 . . 1.883(5) yes
Br5 C30 . . 1.893(5) yes
Br6 C32 . . 1.904(5) yes
Cu1 O1 . . 1.882(4) yes
Cu1 O2 . . 1.892(4) yes
Cu1 N2 . . 1.976(4) yes
Cu1 N4 . . 1.971(5) yes
S1A C34 . . 1.681(14) yes
S1A O3 . . 1.453(11) yes
S1A C33 . . 1.672(15) yes
S1B C33 . . 1.657(16) yes
S1B C34 . . 1.606(15) yes
S1B O3 . . 1.480(13) yes
O1 C1 . . 1.284(6) yes
O2 C17 . . 1.292(6) yes
N1 N2 . . 1.287(6) yes
N1 C10 . . 1.338(7) yes
N2 C11 . . 1.423(6) yes
N3 N4 . . 1.281(6) yes
N3 C26 . . 1.353(7) yes
N4 C27 . . 1.432(7) yes
C1 C2 . . 1.435(7) no
C1 C10 . . 1.429(7) no
C2 C3 . . 1.333(9) no
C3 C4 . . 1.430(9) no
C4 C9 . . 1.398(8) no
C4 C5 . . 1.431(9) no
C5 C6 . . 1.330(11) no
C6 C7 . . 1.398(11) no
C7 C8 . . 1.373(10) no
C8 C9 . . 1.419(8) no
C9 C10 . . 1.440(7) no
C11 C12 . . 1.398(7) no
C11 C16 . . 1.394(7) no
C12 C13 . . 1.374(7) no
C13 C14 . . 1.369(7) no
C14 C15 . . 1.370(7) no
C15 C16 . . 1.370(7) no
C17 C26 . . 1.420(7) no
C17 C18 . . 1.430(7) no
C18 C19 . . 1.341(7) no
C19 C20 . . 1.422(9) no
C20 C21 . . 1.412(9) no
C20 C25 . . 1.402(8) no
C21 C22 . . 1.353(11) no
C22 C23 . . 1.401(10) no
C23 C24 . . 1.373(9) no
C24 C25 . . 1.398(8) no
C25 C26 . . 1.453(7) no
C27 C28 . . 1.388(7) no
C27 C32 . . 1.366(7) no
C28 C29 . . 1.385(7) no
C29 C30 . . 1.360(7) no
C30 C31 . . 1.386(7) no
C31 C32 . . 1.366(7) no
C2 H2 . . 0.9500 no
C3 H3 . . 0.9500 no
C5 H5 . . 0.9500 no
C6 H6 . . 0.9500 no
C7 H7 . . 0.9500 no
C8 H8 . . 0.9500 no
C13 H13 . . 0.9500 no
C15 H15 . . 0.9500 no
C18 H18 . . 0.9500 no
C19 H19 . . 0.9500 no
C21 H21 . . 0.9500 no
C22 H22 . . 0.9500 no
C23 H23 . . 0.9500 no
C24 H24 . . 0.9500 no
C29 H29 . . 0.9500 no
C31 H31 . . 0.9500 no
C33 H33A . . 0.9800 no
C33 H33B . . 0.9800 no
C33 H33C . . 0.9800 no
C33 H33D . . 0.9800 no
C33 H33E . . 0.9800 no
C33 H33F . . 0.9800 no
C34 H34A . . 0.9800 no
C34 H34B . . 0.9800 no
C34 H34C . . 0.9800 no
C34 H34D . . 0.9800 no
C34 H34E . . 0.9800 no
C34 H34F . . 0.9800 no

loop_
_geom_hbond_atom_site_label_D
_geom_hbond_atom_site_label_H
_geom_hbond_atom_site_label_A
_geom_hbond_site_symmetry_A
_geom_hbond_distance_DH
_geom_hbond_distance_HA
_geom_hbond_distance_DA
_geom_hbond_angle_DHA
_geom_hbond_publ_flag
C3 H3 O3 . 0.95 2.32 3.257(12) 169 yes
C23 H23 O3 4_455 0.95 2.60 3.453(12) 150 yes

loop_
_geom_torsion_atom_site_label_1
_geom_torsion_atom_site_label_2
_geom_torsion_atom_site_label_3
_geom_torsion_atom_site_label_4
_geom_torsion_site_symmetry_1
_geom_torsion_site_symmetry_2
_geom_torsion_site_symmetry_3
_geom_torsion_site_symmetry_4
_geom_torsion
_geom_torsion_publ_flag
N2 Cu1 O1 C1 . . . . -24.1(4) no
N4 Cu1 O1 C1 . . . . 156.5(4) no
N2 Cu1 O2 C17 . . . . -159.5(4) no
N4 Cu1 O2 C17 . . . . 20.0(4) no
O1 Cu1 N2 N1 . . . . 18.6(5) no
O1 Cu1 N2 C11 . . . . -164.4(4) no
O2 Cu1 N2 N1 . . . . -160.4(5) no
O2 Cu1 N2 C11 . . . . 16.7(4) no
O1 Cu1 N4 N3 . . . . 164.0(5) no
O1 Cu1 N4 C27 . . . . -16.5(4) no
O2 Cu1 N4 N3 . . . . -17.1(5) no
O2 Cu1 N4 C27 . . . . 162.4(4) no
Cu1 O1 C1 C2 . . . . -163.7(4) no
Cu1 O1 C1 C10 . . . . 18.8(7) no
Cu1 O2 C17 C18 . . . . 168.1(4) no
Cu1 O2 C17 C26 . . . . -12.9(7) no
C10 N1 N2 Cu1 . . . . -6.0(8) no
C10 N1 N2 C11 . . . . 176.8(5) no
N2 N1 C10 C1 . . . . -8.9(8) no
N2 N1 C10 C9 . . . . 174.0(5) no
Cu1 N2 C11 C12 . . . . -118.7(5) no
Cu1 N2 C11 C16 . . . . 62.1(6) no
N1 N2 C11 C12 . . . . 58.8(6) no
N1 N2 C11 C16 . . . . -120.4(5) no
C26 N3 N4 Cu1 . . . . 5.4(8) no
C26 N3 N4 C27 . . . . -174.2(5) no
N4 N3 C26 C17 . . . . 10.4(8) no
N4 N3 C26 C25 . . . . -176.5(5) no
Cu1 N4 C27 C28 . . . . 113.6(5) no
Cu1 N4 C27 C32 . . . . -66.5(6) no
N3 N4 C27 C28 . . . . -66.8(6) no
N3 N4 C27 C32 . . . . 113.2(5) no
O1 C1 C2 C3 . . . . -178.9(5) no
C10 C1 C2 C3 . . . . -1.3(8) no
O1 C1 C10 N1 . . . . 2.7(8) no
O1 C1 C10 C9 . . . . 179.7(5) no
C2 C1 C10 N1 . . . . -174.8(5) no
C2 C1 C10 C9 . . . . 2.2(7) no
C1 C2 C3 C4 . . . . 0.0(9) no
C2 C3 C4 C5 . . . . -178.0(6) no
C2 C3 C4 C9 . . . . 0.4(10) no
C3 C4 C5 C6 . . . . 179.2(7) no
C9 C4 C5 C6 . . . . 0.8(11) no
C3 C4 C9 C8 . . . . -178.6(6) no
C3 C4 C9 C10 . . . . 0.6(8) no
C5 C4 C9 C8 . . . . -0.3(9) no
C5 C4 C9 C10 . . . . 179.0(6) no
C4 C5 C6 C7 . . . . -0.9(12) no
C5 C6 C7 C8 . . . . 0.5(12) no
C6 C7 C8 C9 . . . . 0.0(11) no
C7 C8 C9 C4 . . . . -0.1(9) no
C7 C8 C9 C10 . . . . -179.3(6) no
C4 C9 C10 N1 . . . . 175.3(5) no
C4 C9 C10 C1 . . . . -1.9(8) no
C8 C9 C10 N1 . . . . -5.5(8) no
C8 C9 C10 C1 . . . . 177.3(5) no
N2 C11 C12 Br1 . . . . 0.7(7) no
N2 C11 C12 C13 . . . . -179.7(5) no
C16 C11 C12 Br1 . . . . 179.9(4) no
C16 C11 C12 C13 . . . . -0.5(7) no
N2 C11 C16 Br3 . . . . 2.4(6) no
N2 C11 C16 C15 . . . . 179.2(5) no
C12 C11 C16 Br3 . . . . -176.9(4) no
C12 C11 C16 C15 . . . . 0.0(8) no
Br1 C12 C13 C14 . . . . -179.6(4) no
C11 C12 C13 C14 . . . . 0.8(8) no
C12 C13 C14 Br2 . . . . 177.8(4) no
C12 C13 C14 C15 . . . . -0.5(8) no
Br2 C14 C15 C16 . . . . -178.3(4) no
C13 C14 C15 C16 . . . . 0.0(8) no
C14 C15 C16 Br3 . . . . 177.2(4) no
C14 C15 C16 C11 . . . . 0.3(8) no
O2 C17 C18 C19 . . . . 178.7(5) no
C26 C17 C18 C19 . . . . -0.4(8) no
O2 C17 C26 N3 . . . . -6.8(8) no
O2 C17 C26 C25 . . . . -179.5(5) no
C18 C17 C26 N3 . . . . 172.2(5) no
C18 C17 C26 C25 . . . . -0.5(7) no
C17 C18 C19 C20 . . . . 1.3(10) no
C18 C19 C20 C21 . . . . 179.6(6) no
C18 C19 C20 C25 . . . . -1.2(9) no
C19 C20 C21 C22 . . . . 180.0(7) no
C25 C20 C21 C22 . . . . 0.9(11) no
C19 C20 C25 C24 . . . . -179.8(6) no
C19 C20 C25 C26 . . . . 0.4(8) no
C21 C20 C25 C24 . . . . -0.7(9) no
C21 C20 C25 C26 . . . . 179.5(6) no
C20 C21 C22 C23 . . . . -0.5(11) no
C21 C22 C23 C24 . . . . 0.0(11) no
C22 C23 C24 C25 . . . . 0.2(10) no
C23 C24 C25 C20 . . . . 0.1(9) no
C23 C24 C25 C26 . . . . 180.0(6) no
C20 C25 C26 N3 . . . . -172.9(5) no
C20 C25 C26 C17 . . . . 0.5(8) no
C24 C25 C26 N3 . . . . 7.3(8) no
C24 C25 C26 C17 . . . . -179.4(5) no
N4 C27 C28 Br4 . . . . -3.5(7) no
N4 C27 C28 C29 . . . . 178.5(5) no
C32 C27 C28 Br4 . . . . 176.5(4) no
C32 C27 C28 C29 . . . . -1.4(8) no
N4 C27 C32 Br6 . . . . 0.5(7) no
N4 C27 C32 C31 . . . . -178.2(5) no
C28 C27 C32 Br6 . . . . -179.6(4) no
C28 C27 C32 C31 . . . . 1.7(8) no
Br4 C28 C29 C30 . . . . -177.9(4) no
C27 C28 C29 C30 . . . . 0.1(8) no
C28 C29 C30 Br5 . . . . -176.3(4) no
C28 C29 C30 C31 . . . . 1.1(8) no
Br5 C30 C31 C32 . . . . 176.6(4) no
C29 C30 C31 C32 . . . . -0.8(8) no
C30 C31 C32 Br6 . . . . -179.4(4) no
C30 C31 C32 C27 . . . . -0.7(8) no

_cod_database_fobs_code 2243297
